data_2016687
loop_
_publ_author_name
'B\"ohme, Uwe'
'J\"ahnigen, Sandra'

_publ_section_title
;
 Dynamic disorder in a pentacoordinate silicon complex with
 2,2'-diazenediyldiphenol
;
_journal_issue 7
_journal_name_full 'Acta Crystallographica Section C'
_journal_page_first o364
_journal_page_last o366
_journal_paper_doi 10.1107/S0108270108016193
_journal_volume 64
_journal_year 2008
_chemical_formula_iupac 'C14 H14 N2 O2 Si'
_chemical_formula_moiety 'C14 H14 N2 O2 Si'
_chemical_formula_sum 'C14 H14 N2 O2 Si'
_chemical_formula_weight 270.36
_chemical_melting_point 388
_chemical_name_systematic
;
(2,2'-diazenediyldiphenolato-\k^3^<i>O</i>,<i>N</i>,<i>O</i>')dimethylsilicon
;
_space_group_IT_number 61
_symmetry_cell_setting orthorhombic
_symmetry_space_group_name_Hall '-P 2ac 2ab'
_symmetry_space_group_name_H-M 'P b c a'
_atom_sites_solution_hydrogens geom
_atom_sites_solution_primary direct
_atom_sites_solution_secondary difmap
_audit_creation_method SHELXL-97
_cell_angle_alpha 90.00
_cell_angle_beta 90.00
_cell_angle_gamma 90.00
_cell_formula_units_Z 8
_cell_length_a 10.0248(10)
_cell_length_b 7.8879(8)
_cell_length_c 32.162(3)
_cell_measurement_reflns_used 6404
_cell_measurement_temperature 93(2)
_cell_measurement_theta_max 36.23
_cell_measurement_theta_min 2.39
_cell_volume 2543.2(4)
_computing_cell_refinement 'SAINT (Bruker, 2004)'
_computing_data_collection 'SMART (Bruker, 2004)'
_computing_data_reduction 'SAINT (Bruker, 2004)'
_computing_molecular_graphics 'ORTEP-3 (Farrugia, 1997)'
_computing_publication_material 'SHELXL97 (Sheldrick, 2008)'
_computing_structure_refinement 'SHELXL97 (Sheldrick, 2008)'
_computing_structure_solution 'SHELXS97 (Sheldrick, 2008)'
_diffrn_ambient_temperature 93(2)
_diffrn_measured_fraction_theta_full 0.943
_diffrn_measured_fraction_theta_max 0.938
_diffrn_measurement_device_type 'Bruker SMART CCD area-detector'
_diffrn_measurement_method 'phi and omega scans'
_diffrn_radiation_monochromator graphite
_diffrn_radiation_source 'sealed tube'
_diffrn_radiation_type MoK\a
_diffrn_radiation_wavelength 0.71073
_diffrn_reflns_av_R_equivalents 0.0220
_diffrn_reflns_av_sigmaI/netI 0.0165
_diffrn_reflns_limit_h_max 12
_diffrn_reflns_limit_h_min -12
_diffrn_reflns_limit_k_max 9
_diffrn_reflns_limit_k_min -9
_diffrn_reflns_limit_l_max 39
_diffrn_reflns_limit_l_min -25
_diffrn_reflns_number 11554
_diffrn_reflns_theta_full 25.00
_diffrn_reflns_theta_max 26.00
_diffrn_reflns_theta_min 2.39
_exptl_absorpt_coefficient_mu 0.184
_exptl_absorpt_correction_T_max 0.978
_exptl_absorpt_correction_T_min 0.921
_exptl_absorpt_correction_type multi-scan
_exptl_absorpt_process_details '(SADABS; Sheldrick, 1996)'
_exptl_crystal_colour Red
_exptl_crystal_density_diffrn 1.412
_exptl_crystal_density_method 'not measured'
_exptl_crystal_description Prism
_exptl_crystal_F_000 1136
_exptl_crystal_size_max 0.45
_exptl_crystal_size_mid 0.18
_exptl_crystal_size_min 0.15
_refine_diff_density_max 0.377
_refine_diff_density_min -0.286
_refine_ls_extinction_method none
_refine_ls_goodness_of_fit_ref 1.098
_refine_ls_hydrogen_treatment constr
_refine_ls_matrix_type full
_refine_ls_number_parameters 211
_refine_ls_number_reflns 2341
_refine_ls_number_restraints 64
_refine_ls_restrained_S_all 1.089
_refine_ls_R_factor_all 0.0368
_refine_ls_R_factor_gt 0.0323
_refine_ls_shift/su_max 0.001
_refine_ls_shift/su_mean 0.000
_refine_ls_structure_factor_coef Fsqd
_refine_ls_weighting_details 'calc w=1/[\s^2^(Fo^2^)+(0.0388P)^2^+1.7649P] where P=(Fo^2^+2Fc^2^)/3'
_refine_ls_weighting_scheme calc
_refine_ls_wR_factor_gt 0.0826
_refine_ls_wR_factor_ref 0.0851
_reflns_number_gt 2116
_reflns_number_total 2341
_reflns_threshold_expression 'I > 2\s(I)'
_cod_data_source_file ln3102.cif
_cod_data_source_block II_93K_slow_cooled
_cod_depositor_comments
;
The following automatic conversions were performed:
'_symmetry_cell_setting' value 'Orthorhombic' changed to 'orthorhombic'
according to '/home/saulius/struct/CIF-dictionaries/cif_core.dic'
dictionary named 'cif_core.dic' version 2.4.1 from 2010-06-29.

Automatic conversion script
Id: cif_fix_enum 1527 2010-12-29 10:47:43Z saulius 

The following automatic conversions were performed:

'_symmetry_cell_setting' value 'Orthorhombic' changed to
'orthorhombic' according to
/home/saulius/struct/CIF-dictionaries/cif_core.dic dictionary named
'cif_core.dic' version 2.4.1 from 2010-06-29.

Automatic conversion script
Id: cif_fix_values 1715 2011-07-08 13:25:40Z adriana 
;
_cod_database_code 2016687
_cod_database_fobs_code 2016687

loop_
_symmetry_equiv_pos_as_xyz
'x, y, z'
'-x+1/2, -y, z+1/2'
'-x, y+1/2, -z+1/2'
'x+1/2, -y+1/2, -z'
'-x, -y, -z'
'x-1/2, y, -z-1/2'
'x, -y-1/2, z-1/2'
'-x-1/2, y-1/2, z'

loop_
_atom_site_type_symbol
_atom_site_label
_atom_site_fract_x
_atom_site_fract_y
_atom_site_fract_z
_atom_site_U_iso_or_equiv
_atom_site_adp_type
_atom_site_calc_flag
_atom_site_refinement_flags
_atom_site_occupancy
_atom_site_disorder_assembly
_atom_site_disorder_group
Si Si1 -0.05790(4) 0.51192(5) 0.610646(12) 0.01307(13) Uani d D 1 . .
O O1A 0.00827(11) 0.45205(19) 0.56343(3) 0.0171(4) Uani d PDU 0.959(2) A 1
O O2A -0.07556(12) 0.70328(16) 0.63493(4) 0.0168(4) Uani d PDU 0.959(2) A 1
N N1A 0.15191(12) 0.56873(18) 0.61939(4) 0.0137(3) Uani d PDU 0.959(2) A 1
N N2A 0.21377(12) 0.64832(18) 0.64778(4) 0.0147(3) Uani d PDU 0.959(2) A 1
O O1B 0.022(2) 0.508(5) 0.5635(3) 0.019(3) Uani d PDU 0.041(2) A 2
O O2B -0.0929(9) 0.677(4) 0.6439(10) 0.018(3) Uani d PDU 0.041(2) A 2
N N1B 0.2247(12) 0.589(3) 0.6250(6) 0.0144(18) Uani d PDU 0.041(2) A 2
N N2B 0.1128(9) 0.629(3) 0.6410(6) 0.0137(18) Uani d PDU 0.041(2) A 2
C C1 0.22742(15) 0.4920(2) 0.58806(4) 0.0154(3) Uani d D 1 . .
C C2 0.14120(14) 0.4314(2) 0.55746(5) 0.0161(3) Uani d D 1 A .
C C3 0.19253(15) 0.3552(2) 0.52181(5) 0.0190(4) Uani d . 1 . .
H H3 0.1348 0.3142 0.5007 0.023 Uiso calc R 1 A .
C C4 0.32989(15) 0.3405(2) 0.51788(5) 0.0185(3) Uani d . 1 A .
H H4 0.3661 0.2874 0.4939 0.022 Uiso calc R 1 . .
C C5 0.41641(14) 0.4024(2) 0.54858(5) 0.0172(3) Uani d . 1 . .
H H5 0.5101 0.3908 0.5452 0.021 Uiso calc R 1 A .
C C6 0.36613(15) 0.4803(2) 0.58373(5) 0.0159(3) Uani d . 1 A .
H H6 0.4241 0.5247 0.6044 0.019 Uiso calc R 1 . .
C C7 0.12905(14) 0.7402(2) 0.67459(4) 0.0160(3) Uani d D 1 . .
C C8 -0.00802(15) 0.7704(2) 0.66733(4) 0.0165(3) Uani d D 1 A .
C C9 -0.07507(15) 0.8833(2) 0.69342(5) 0.0199(4) Uani d . 1 . .
H H9 -0.1667 0.9070 0.6886 0.024 Uiso calc R 1 A .
C C10 -0.01013(16) 0.9616(2) 0.72628(5) 0.0190(3) Uani d . 1 A .
H H10 -0.0576 1.0375 0.7438 0.023 Uiso calc R 1 . .
C C11 0.12494(16) 0.9292(2) 0.73374(5) 0.0194(3) Uani d . 1 . .
H H11 0.1692 0.9819 0.7565 0.023 Uiso calc R 1 A .
C C12 0.19313(15) 0.8206(2) 0.70791(5) 0.0181(3) Uani d . 1 A .
H H12 0.2852 0.7998 0.7127 0.022 Uiso calc R 1 . .
C C13 -0.04153(14) 0.3399(2) 0.65008(4) 0.0160(3) Uani d . 1 A .
H H13A -0.0362 0.3899 0.6779 0.024 Uiso calc R 1 . .
H H13B 0.0396 0.2743 0.6445 0.024 Uiso calc R 1 . .
H H13C -0.1194 0.2650 0.6485 0.024 Uiso calc R 1 . .
C C14 -0.23225(14) 0.5138(2) 0.58948(5) 0.0171(3) Uani d . 1 A .
H H14A -0.2461 0.6171 0.5731 0.026 Uiso calc R 1 . .
H H14B -0.2961 0.5110 0.6126 0.026 Uiso calc R 1 . .
H H14C -0.2457 0.4143 0.5717 0.026 Uiso calc R 1 . .

loop_
_atom_site_aniso_label
_atom_site_aniso_U_11
_atom_site_aniso_U_22
_atom_site_aniso_U_33
_atom_site_aniso_U_12
_atom_site_aniso_U_13
_atom_site_aniso_U_23
Si1 0.0110(2) 0.0146(3) 0.0136(2) -0.00068(14) -0.00094(15) 0.00052(16)
O1A 0.0119(5) 0.0231(9) 0.0164(6) -0.0012(5) 0.0009(4) 0.0012(5)
O2A 0.0184(5) 0.0161(7) 0.0159(7) 0.0013(5) -0.0041(4) -0.0005(6)
N1A 0.0137(6) 0.0135(8) 0.0140(6) -0.0014(5) -0.0011(5) 0.0035(5)
N2A 0.0162(6) 0.0139(8) 0.0140(6) -0.0019(5) -0.0014(5) 0.0023(5)
O1B 0.012(5) 0.022(5) 0.023(5) -0.002(5) 0.003(5) 0.006(5)
O2B 0.027(5) 0.013(5) 0.014(5) 0.001(5) -0.009(5) 0.002(5)
N1B 0.017(3) 0.013(3) 0.013(3) -0.001(3) 0.000(3) 0.003(3)
N2B 0.015(3) 0.013(3) 0.013(3) -0.002(3) -0.001(3) 0.002(3)
C1 0.0208(8) 0.0127(9) 0.0128(7) 0.0021(6) 0.0030(6) 0.0037(6)
C2 0.0134(7) 0.0178(9) 0.0170(7) 0.0005(6) 0.0014(6) 0.0059(6)
C3 0.0194(7) 0.0231(10) 0.0147(7) -0.0026(6) -0.0014(6) 0.0007(6)
C4 0.0203(7) 0.0206(10) 0.0147(7) 0.0014(6) 0.0039(6) -0.0005(6)
C5 0.0141(7) 0.0189(9) 0.0187(7) 0.0018(6) 0.0016(6) 0.0033(6)
C6 0.0189(7) 0.0135(9) 0.0152(7) -0.0013(6) -0.0022(6) 0.0026(6)
C7 0.0211(7) 0.0133(9) 0.0136(7) -0.0007(6) 0.0038(6) 0.0027(6)
C8 0.0232(8) 0.0125(9) 0.0140(7) -0.0024(6) -0.0016(6) 0.0012(6)
C9 0.0192(7) 0.0201(10) 0.0205(8) 0.0016(6) -0.0005(6) 0.0016(7)
C10 0.0235(8) 0.0175(9) 0.0160(7) 0.0007(6) 0.0054(6) -0.0012(6)
C11 0.0228(8) 0.0203(10) 0.0152(7) -0.0050(6) 0.0000(6) -0.0012(6)
C12 0.0163(7) 0.0188(9) 0.0190(7) -0.0027(6) 0.0013(6) 0.0035(6)
C13 0.0145(7) 0.0181(9) 0.0154(7) -0.0005(6) 0.0004(5) 0.0010(6)
C14 0.0132(7) 0.0198(9) 0.0183(7) -0.0006(6) -0.0007(6) -0.0001(6)

loop_
_atom_type_symbol
_atom_type_description
_atom_type_scat_dispersion_real
_atom_type_scat_dispersion_imag
_atom_type_scat_source
C C 0.0033 0.0016 'International Tables Vol C Tables 4.2.6.8 and 6.1.1.4'
H H 0.0000 0.0000 'International Tables Vol C Tables 4.2.6.8 and 6.1.1.4'
N N 0.0061 0.0033 'International Tables Vol C Tables 4.2.6.8 and 6.1.1.4'
O O 0.0106 0.0060 'International Tables Vol C Tables 4.2.6.8 and 6.1.1.4'
Si Si 0.0817 0.0704 'International Tables Vol C Tables 4.2.6.8 and 6.1.1.4'

loop_
_geom_angle_atom_site_label_1
_geom_angle_atom_site_label_2
_geom_angle_atom_site_label_3
_geom_angle
O2A Si1 O1B 118.1(13)
O1B Si1 O2B 131.4(19)
O2A Si1 O1A 133.22(7)
O2B Si1 O1A 146.5(14)
O2A Si1 C13 109.95(7)
O1B Si1 C13 123.1(7)
O2B Si1 C13 98.3(15)
O1A Si1 C13 111.47(7)
O2A Si1 C14 93.58(7)
O1B Si1 C14 96.5(7)
O2B Si1 C14 91.7(4)
O1A Si1 C14 92.35(6)
C13 Si1 C14 109.54(7)
O2A Si1 N1A 81.87(6)
O1B Si1 N1A 70.6(10)
O2B Si1 N1A 87.8(3)
O1A Si1 N1A 78.32(5)
C13 Si1 N1A 88.67(6)
C14 Si1 N1A 161.64(7)
O2A Si1 N2B 60.1(5)
O1B Si1 N2B 92.3(13)
O2B Si1 N2B 64.0(4)
O1A Si1 N2B 102.0(3)
C13 Si1 N2B 86.2(8)
C14 Si1 N2B 153.2(6)
C2 O1A Si1 122.41(10)
C8 O2A Si1 130.30(11)
N2A N1A C1 117.90(13)
N2A N1A Si1 131.99(10)
C1 N1A Si1 110.01(10)
N1A N2A C7 113.55(12)
C2 O1B Si1 123.1(4)
C8 O2B Si1 129.1(5)
N2B N1B C1 119.3(9)
N1B N2B C7 111.2(4)
N1B N2B C8 155.3(16)
C7 N2B C8 49.1(3)
N1B N2B Si1 114.1(6)
C7 N2B Si1 134.7(6)
C8 N2B Si1 86.9(4)
C2 C1 N1A 108.74(13)
C2 C1 C6 121.51(14)
N1A C1 C6 129.63(14)
C2 C1 N1B 140.1(5)
C6 C1 N1B 98.0(5)
O1B C2 C3 129.5(9)
O1A C2 C3 122.09(13)
O1B C2 C1 107.2(14)
O1A C2 C1 117.92(13)
C3 C2 C1 119.98(13)
C4 C3 C2 118.53(14)
C4 C3 H3 120.7
C2 C3 H3 120.7
C3 C4 C5 121.37(14)
C3 C4 H4 119.3
C5 C4 H4 119.3
C6 C5 C4 120.35(13)
C6 C5 H5 119.8
C4 C5 H5 119.8
C5 C6 C1 118.23(14)
C5 C6 H6 120.9
C1 C6 H6 120.9
C12 C7 N2B 157.9(6)
C12 C7 N2A 115.09(13)
C12 C7 C8 119.71(14)
N2B C7 C8 82.3(5)
N2A C7 C8 124.79(13)
O2A C8 C9 118.19(13)
O2B C8 C9 112.4(4)
O2A C8 C7 123.27(14)
O2B C8 C7 127.5(4)
C9 C8 C7 118.42(14)
O2A C8 N2B 74.8(3)
O2B C8 N2B 80.0(3)
C9 C8 N2B 167.0(3)
C7 C8 N2B 48.6(2)
C10 C9 C8 121.07(14)
C10 C9 H9 119.5
C8 C9 H9 119.5
C9 C10 C11 120.30(15)
C9 C10 H10 119.9
C11 C10 H10 119.9
C12 C11 C10 119.41(15)
C12 C11 H11 120.3
C10 C11 H11 120.3
C11 C12 C7 121.07(14)
C11 C12 H12 119.5
C7 C12 H12 119.5
Si1 C13 H13A 109.5
Si1 C13 H13B 109.5
H13A C13 H13B 109.5
Si1 C13 H13C 109.5
H13A C13 H13C 109.5
H13B C13 H13C 109.5
Si1 C14 H14A 109.5
Si1 C14 H14B 109.5
H14A C14 H14B 109.5
Si1 C14 H14C 109.5
H14A C14 H14C 109.5
H14B C14 H14C 109.5

loop_
_geom_bond_atom_site_label_1
_geom_bond_atom_site_label_2
_geom_bond_distance
Si1 O2A 1.7087(12)
Si1 O1B 1.715(4)
Si1 O2B 1.718(5)
Si1 O1A 1.7231(11)
Si1 C13 1.8647(16)
Si1 C14 1.8757(15)
Si1 N1A 2.1688(14)
Si1 N2B 2.174(5)
O1A C2 1.3561(17)
O2A C8 1.3508(17)
N1A N2A 1.2698(18)
N1A C1 1.3982(19)
N2A C7 1.4107(19)
O1B C2 1.354(5)
O2B C8 1.356(5)
N1B N2B 1.272(5)
N1B C1 1.415(5)
N2B C7 1.403(5)
N2B C8 1.853(12)
C1 C2 1.394(2)
C1 C6 1.401(2)
C2 C3 1.393(2)
C3 C4 1.388(2)
C3 H3 0.9500
C4 C5 1.402(2)
C4 H4 0.9500
C5 C6 1.381(2)
C5 H5 0.9500
C6 H6 0.9500
C7 C12 1.401(2)
C7 C8 1.414(2)
C8 C9 1.396(2)
C9 C10 1.386(2)
C9 H9 0.9500
C10 C11 1.399(2)
C10 H10 0.9500
C11 C12 1.375(2)
C11 H11 0.9500
C12 H12 0.9500
C13 H13A 0.9800
C13 H13B 0.9800
C13 H13C 0.9800
C14 H14A 0.9800
C14 H14B 0.9800
C14 H14C 0.9800

loop_
_geom_torsion_atom_site_label_1
_geom_torsion_atom_site_label_2
_geom_torsion_atom_site_label_3
_geom_torsion_atom_site_label_4
_geom_torsion
O2A Si1 O1A C2 81.15(16)
O1B Si1 O1A C2 72.2(16)
O2B Si1 O1A C2 81.6(9)
C13 Si1 O1A C2 -69.62(15)
C14 Si1 O1A C2 178.30(14)
N1A Si1 O1A C2 14.25(13)
N2B Si1 O1A C2 21.0(8)
O1B Si1 O2A C8 -103.1(7)
O2B Si1 O2A C8 75(2)
O1A Si1 O2A C8 -105.81(15)
C13 Si1 O2A C8 45.28(16)
C14 Si1 O2A C8 157.57(15)
N1A Si1 O2A C8 -40.32(14)
N2B Si1 O2A C8 -27.9(8)
O2A Si1 N1A N2A 32.55(15)
O1B Si1 N1A N2A 156.2(11)
O2B Si1 N1A N2A 20.6(15)
O1A Si1 N1A N2A 169.93(15)
C13 Si1 N1A N2A -77.82(15)
C14 Si1 N1A N2A 109.3(2)
N2B Si1 N1A N2A 6(2)
O2A Si1 N1A C1 -151.36(11)
O1B Si1 N1A C1 -27.7(11)
O2B Si1 N1A C1 -163.3(15)
O1A Si1 N1A C1 -13.98(10)
C13 Si1 N1A C1 98.27(11)
C14 Si1 N1A C1 -74.7(2)
N2B Si1 N1A C1 -178(2)
C1 N1A N2A C7 171.85(13)
Si1 N1A N2A C7 -12.3(2)
O2A Si1 O1B C2 113(3)
O2B Si1 O1B C2 113(3)
O1A Si1 O1B C2 -74.1(18)
C13 Si1 O1B C2 -31(4)
C14 Si1 O1B C2 -149(3)
N1A Si1 O1B C2 44(3)
N2B Si1 O1B C2 56(3)
O2A Si1 O2B C8 -71.1(18)
O1B Si1 O2B C8 -69(4)
O1A Si1 O2B C8 -73(4)
C13 Si1 O2B C8 80(4)
C14 Si1 O2B C8 -170(4)
N1A Si1 O2B C8 -8(4)
N2B Si1 O2B C8 -1(3)
C1 N1B N2B C7 -173(2)
C1 N1B N2B C8 -140(4)
C1 N1B N2B Si1 6(4)
O2A Si1 N2B N1B -152(3)
O1B Si1 N2B N1B -30(3)
O2B Si1 N2B N1B -166(3)
O1A Si1 N2B N1B -18(3)
C13 Si1 N2B N1B 93(2)
C14 Si1 N2B N1B -139.4(18)
N1A Si1 N2B N1B -2.2(16)
O2A Si1 N2B C7 28(2)
O1B Si1 N2B C7 149(3)
O2B Si1 N2B C7 14(3)
O1A Si1 N2B C7 161(2)
C13 Si1 N2B C7 -87(3)
C14 Si1 N2B C7 40(4)
N1A Si1 N2B C7 177(4)
O2A Si1 N2B C8 15.1(5)
O1B Si1 N2B C8 136.4(12)
O2B Si1 N2B C8 0.7(17)
O1A Si1 N2B C8 148.3(7)
C13 Si1 N2B C8 -100.5(9)
C14 Si1 N2B C8 27(2)
N1A Si1 N2B C8 164(3)
N2A N1A C1 C2 -172.29(13)
Si1 N1A C1 C2 10.99(15)
N2A N1A C1 C6 3.8(2)
Si1 N1A C1 C6 -172.88(14)
N2A N1A C1 N1B 0(3)
Si1 N1A C1 N1B -177(3)
N2B N1B C1 C2 9(4)
N2B N1B C1 N1A -2.1(16)
N2B N1B C1 C6 -179(3)
Si1 O1B C2 O1A 75.6(17)
Si1 O1B C2 C3 150.3(16)
Si1 O1B C2 C1 -51(3)
Si1 O1A C2 O1B -72.9(15)
Si1 O1A C2 C3 168.57(13)
Si1 O1A C2 C1 -12.5(2)
N1A C1 C2 O1B 16.1(12)
C6 C1 C2 O1B -160.4(12)
N1B C1 C2 O1B 10(2)
N1A C1 C2 O1A -1.6(2)
C6 C1 C2 O1A -178.07(14)
N1B C1 C2 O1A -8(2)
N1A C1 C2 C3 177.37(14)
C6 C1 C2 C3 0.9(2)
N1B C1 C2 C3 171(2)
O1B C2 C3 C4 157(2)
O1A C2 C3 C4 179.34(15)
C1 C2 C3 C4 0.4(2)
C2 C3 C4 C5 -0.8(2)
C3 C4 C5 C6 -0.1(2)
C4 C5 C6 C1 1.3(2)
C2 C1 C6 C5 -1.7(2)
N1A C1 C6 C5 -177.45(15)
N1B C1 C6 C5 -175.4(13)
N1B N2B C7 C12 -24(5)
C8 N2B C7 C12 173(3)
Si1 N2B C7 C12 155.9(6)
N1B N2B C7 N2A -5.0(17)
C8 N2B C7 N2A -167.3(15)
Si1 N2B C7 N2A 175(4)
N1B N2B C7 C8 162(3)
Si1 N2B C7 C8 -17(2)
N1A N2A C7 C12 176.02(13)
N1A N2A C7 N2B 4.0(18)
N1A N2A C7 C8 -11.4(2)
Si1 O2A C8 O2B -76(2)
Si1 O2A C8 C9 -150.09(13)
Si1 O2A C8 C7 34.0(2)
Si1 O2A C8 N2B 29.6(9)
Si1 O2B C8 O2A 71.7(17)
Si1 O2B C8 C9 -174(3)
Si1 O2B C8 C7 -10(5)
Si1 O2B C8 N2B 1(3)
C12 C7 C8 O2A 177.20(15)
N2B C7 C8 O2A -5.7(12)
N2A C7 C8 O2A 4.9(3)
C12 C7 C8 O2B -163(2)
N2B C7 C8 O2B 14(3)
N2A C7 C8 O2B 25(2)
C12 C7 C8 C9 1.3(2)
N2B C7 C8 C9 178.4(12)
N2A C7 C8 C9 -171.00(15)
C12 C7 C8 N2B -177.1(12)
N2A C7 C8 N2B 10.6(12)
N1B N2B C8 O2A 132(6)
C7 N2B C8 O2A 175.1(11)
Si1 N2B C8 O2A -17.2(5)
N1B N2B C8 O2B 149(6)
C7 N2B C8 O2B -168(2)
Si1 N2B C8 O2B -1(2)
N1B N2B C8 C9 -49(9)
C7 N2B C8 C9 -6(5)
Si1 N2B C8 C9 161(3)
N1B N2B C8 C7 -43(5)
Si1 N2B C8 C7 167.7(16)
O2A C8 C9 C10 -177.54(15)
O2B C8 C9 C10 165(2)
C7 C8 C9 C10 -1.4(2)
N2B C8 C9 C10 4(4)
C8 C9 C10 C11 0.4(2)
C9 C10 C11 C12 0.7(2)
C10 C11 C12 C7 -0.8(2)
N2B C7 C12 C11 -172(3)
N2A C7 C12 C11 172.84(14)
C8 C7 C12 C11 -0.2(2)
